data_9007677
loop_
_publ_author_name
'Fleet, M. E.'
'Barbier, J.'

_publ_section_title
;
 Structure of aerugite (Ni8.5As3O16) and interrelated
 arsenate and germanate structural series
;
_journal_issue 3
_journal_name_full 'Acta Crystallographica, Section B'
_journal_page_first 201
_journal_page_last 205
_journal_paper_doi 10.1107/S0108768189002727
_journal_volume 45
_journal_year 1989
_chemical_formula_sum 'As3 Ni8.499 O16'
_chemical_name_mineral Aerugite
_space_group_IT_number 166
_symmetry_space_group_name_Hall '-P 3* 2'
_symmetry_space_group_name_H-M 'R -3 m :R'
_cell_angle_alpha 35.312
_cell_angle_beta 35.312
_cell_angle_gamma 35.312
_cell_length_a 9.8105
_cell_length_b 9.8105
_cell_length_c 9.8105
_cell_formula_units_Z 1
_cell_volume 281.837
_database_code_amcsd 0009828
_exptl_crystal_density_diffrn 5.771
_cod_original_sg_symbol_H-M 'R -3 m'
_cod_original_formula_sum 'Ni8.499 As3 O16'
_cod_database_code 9007677

loop_
_space_group_symop_operation_xyz
x,y,z
-x,-z,-y
-z,-x,-y
y,x,z
y,z,x
-z,-y,-x
-x,-y,-z
x,z,y
z,x,y
-y,-x,-z
-y,-z,-x
z,y,x

loop_
_atom_site_label
_atom_site_fract_x
_atom_site_fract_y
_atom_site_fract_z
_atom_site_occupancy
_atom_site_U_iso_or_equiv
Ni1 0.00000 0.50000 0.50000 0.83300 0.00578
Ni2 0.75281 0.25478 0.25478 1.00000 0.00400
As1 0.00000 0.00000 0.00000 1.00000 0.00299
As2 0.19203 0.19203 0.19203 1.00000 0.00266
O1 0.12956 0.12956 0.12956 1.00000 0.00458
O2 0.37881 0.37881 0.37881 1.00000 0.00864
O3 0.67168 0.10604 0.10604 1.00000 0.00692
O4 0.10195 0.63450 0.63450 1.00000 0.00645

loop_
_cod_related_entry_id
_cod_related_entry_database
_cod_related_entry_code
1 AMCSD 0009828
